data_4312888
loop_
_publ_author_name
'Jia-Cheng Liu'
Guo
'Jin-Shun Huang'
'Xiao-Zeng You'

_publ_section_title
;
 Different Oxidation States of Copper(I, I/II, II) Thiocyanate Complexes
 Containing 1,2,4-Triazole as a Bridging Ligand: Syntheses, Crystal
 Structures, and Magnetic Properties of 2-D Polymer CuI(admtrz)SCN, Linear
 Trinuclear [CuI2CuII(admtrz)6(SCN)2](ClO4)2, and Triangular Trinuclear
 [CuII3(admtrz)4(SCN)3(\m3-OH)(H2O)](ClO4)2.H2O (admtrz =
 4-Amino-3,5-dimethyl-1,2,4-triazole)
;
_journal_name_full 'Inorganic Chemistry'
_journal_page_first 235
_journal_page_last 243
_journal_paper_doi 10.1021/ic0258173
_journal_volume 42
_journal_year 2003
_chemical_formula_sum 'C10 H16 Cu2 N10 S2'
_chemical_formula_weight 467.53
_chemical_name_systematic
; 
 ? 
;
_space_group_IT_number 61
_symmetry_cell_setting orthorhombic
_symmetry_space_group_name_Hall '-P 2ac 2ab'
_symmetry_space_group_name_H-M 'P b c a'
_atom_sites_solution_hydrogens geom
_atom_sites_solution_primary direct
_atom_sites_solution_secondary difmap
_audit_creation_method SHELXL-97
_cell_angle_alpha 90.00
_cell_angle_beta 90.00
_cell_angle_gamma 90.00
_cell_formula_units_Z 8
_cell_length_a 8.0221(2)
_cell_length_b 32.38440(10)
_cell_length_c 13.5659(3)
_cell_measurement_temperature 293(2)
_cell_volume 3524.30(12)
_computing_structure_refinement 'SHELXL-97 (Sheldrick, 1997)'
_computing_structure_solution 'SHELXS-97 (Sheldrick, 1990)'
_diffrn_ambient_temperature 293(2)
_diffrn_measured_fraction_theta_full 0.989
_diffrn_measured_fraction_theta_max 0.989
_diffrn_measurement_device_type 'Siemens Smart CCD'
_diffrn_measurement_method '\w scan'
_diffrn_radiation_monochromator graphite
_diffrn_radiation_source 'fine-focus sealed tube'
_diffrn_radiation_type MoK\a
_diffrn_radiation_wavelength 0.71073
_diffrn_reflns_av_R_equivalents 0.0469
_diffrn_reflns_av_sigmaI/netI 0.0393
_diffrn_reflns_limit_h_max 9
_diffrn_reflns_limit_h_min -5
_diffrn_reflns_limit_k_max 30
_diffrn_reflns_limit_k_min -38
_diffrn_reflns_limit_l_max 15
_diffrn_reflns_limit_l_min -10
_diffrn_reflns_number 8836
_diffrn_reflns_theta_full 24.97
_diffrn_reflns_theta_max 24.97
_diffrn_reflns_theta_min 1.26
_exptl_absorpt_coefficient_mu 2.666
_exptl_absorpt_correction_T_max 0.704
_exptl_absorpt_correction_T_min 0.381
_exptl_absorpt_correction_type SADABS
_exptl_crystal_colour colorless
_exptl_crystal_density_diffrn 1.762
_exptl_crystal_density_method 'not measured'
_exptl_crystal_description bulk
_exptl_crystal_F_000 1888
_exptl_crystal_size_max 0.46
_exptl_crystal_size_mid 0.28
_exptl_crystal_size_min 0.18
_refine_diff_density_max 0.678
_refine_diff_density_min -0.636
_refine_diff_density_rms 0.109
_refine_ls_extinction_method none
_refine_ls_goodness_of_fit_ref 1.044
_refine_ls_hydrogen_treatment constr
_refine_ls_matrix_type full
_refine_ls_number_parameters 217
_refine_ls_number_reflns 3061
_refine_ls_number_restraints 0
_refine_ls_restrained_S_all 1.044
_refine_ls_R_factor_all 0.0834
_refine_ls_R_factor_gt 0.0595
_refine_ls_shift/su_max 0.001
_refine_ls_shift/su_mean 0.000
_refine_ls_structure_factor_coef Fsqd
_refine_ls_weighting_details 'calc w=1/[\s^2^(Fo^2^)+(0.1051P)^2^+15.5083P] where P=(Fo^2^+2Fc^2^)/3'
_refine_ls_weighting_scheme calc
_refine_ls_wR_factor_gt 0.1674
_refine_ls_wR_factor_ref 0.1913
_reflns_number_gt 2352
_reflns_number_total 3061
_reflns_threshold_expression >2sigma(I)
_cod_data_source_file ic0258173_s1.cif
_cod_data_source_block compound1
_cod_depositor_comments
;
The following automatic conversions were performed:

'_symmetry_cell_setting' value 'Orthorhombic' changed to
'orthorhombic' according to the built-in table from CIF Core
dictionary named 'cif_core.dic' version 2.4.1 from 2010-06-29.

Automatic conversion script
Id: cif_fix_values 1646 2011-03-28 12:23:43Z adriana 
;
_cod_database_code 4312888

loop_
_symmetry_equiv_pos_as_xyz
'x, y, z'
'-x+1/2, -y, z+1/2'
'-x, y+1/2, -z+1/2'
'x+1/2, -y+1/2, -z'
'-x, -y, -z'
'x-1/2, y, -z-1/2'
'x, -y-1/2, z-1/2'
'-x-1/2, y-1/2, z'

loop_
_atom_site_label
_atom_site_type_symbol
_atom_site_fract_x
_atom_site_fract_y
_atom_site_fract_z
_atom_site_U_iso_or_equiv
_atom_site_adp_type
_atom_site_occupancy
_atom_site_symmetry_multiplicity
_atom_site_calc_flag
_atom_site_refinement_flags
_atom_site_disorder_assembly
_atom_site_disorder_group
Cu1 Cu 0.58835(13) 0.57516(3) 0.45478(7) 0.0463(3) Uani 1 1 d . . .
Cu2 Cu 0.64320(12) 0.68389(3) 0.47942(6) 0.0424(3) Uani 1 1 d . . .
S1 S 0.3357(3) 0.56888(6) 0.55356(16) 0.0499(5) Uani 1 1 d . . .
S2 S 0.3752(3) 0.68203(6) 0.54866(17) 0.0511(5) Uani 1 1 d . . .
N1 N 0.3594(9) 0.48311(19) 0.5807(5) 0.0506(16) Uani 1 1 d . . .
N2 N 0.2492(9) 0.76219(18) 0.5325(4) 0.0519(17) Uani 1 1 d . . .
N11 N 0.7545(7) 0.59997(16) 0.5531(4) 0.0354(13) Uani 1 1 d . . .
N12 N 0.7712(7) 0.64239(15) 0.5652(4) 0.0335(12) Uani 1 1 d . . .
N13 N 0.9403(7) 0.61206(17) 0.6662(4) 0.0363(13) Uani 1 1 d . . .
N14 N 1.0665(8) 0.6068(2) 0.7367(5) 0.0558(18) Uani 1 1 d . . .
H14A H 1.1141 0.6280 0.7624 0.067 Uiso 1 1 calc R . .
H14B H 1.0963 0.5824 0.7543 0.067 Uiso 1 1 calc R . .
N21 N 0.5748(8) 0.61387(16) 0.3361(4) 0.0415(14) Uani 1 1 d . . .
N22 N 0.6174(8) 0.65512(16) 0.3422(4) 0.0390(14) Uani 1 1 d . . .
N23 N 0.5724(8) 0.63957(18) 0.1903(4) 0.0407(14) Uani 1 1 d . . .
N24 N 0.5509(10) 0.6420(2) 0.0870(5) 0.063(2) Uani 1 1 d . . .
H24A H 0.5198 0.6205 0.0545 0.076 Uiso 1 1 calc R . .
H24B H 0.5690 0.6649 0.0568 0.076 Uiso 1 1 calc R . .
C1 C 0.3489(9) 0.5184(2) 0.5702(5) 0.0392(16) Uani 1 1 d . . .
C2 C 0.3033(9) 0.7296(2) 0.5386(5) 0.0389(16) Uani 1 1 d . . .
C11 C 0.8587(9) 0.5823(2) 0.6151(5) 0.0391(16) Uani 1 1 d . . .
C12 C 0.8837(8) 0.6490(2) 0.6333(4) 0.0334(15) Uani 1 1 d . . .
C13 C 0.8808(11) 0.5374(2) 0.6299(7) 0.056(2) Uani 1 1 d . . .
H13A H 0.8107 0.5226 0.5847 0.085 Uiso 1 1 calc R . .
H13B H 0.8509 0.5303 0.6963 0.085 Uiso 1 1 calc R . .
H13C H 0.9952 0.5301 0.6183 0.085 Uiso 1 1 calc R . .
C14 C 0.9420(11) 0.6898(2) 0.6711(5) 0.0493(19) Uani 1 1 d . . .
H14C H 0.8845 0.7115 0.6371 0.074 Uiso 1 1 calc R . .
H14D H 1.0597 0.6924 0.6601 0.074 Uiso 1 1 calc R . .
H14E H 0.9194 0.6916 0.7404 0.074 Uiso 1 1 calc R . .
C21 C 0.5469(10) 0.6052(2) 0.2432(5) 0.0415(17) Uani 1 1 d . . .
C22 C 0.6139(9) 0.6703(2) 0.2532(5) 0.0392(16) Uani 1 1 d . . .
C23 C 0.5016(14) 0.5645(2) 0.2022(7) 0.068(3) Uani 1 1 d . . .
H23A H 0.4913 0.5448 0.2548 0.102 Uiso 1 1 calc R . .
H23B H 0.5867 0.5555 0.1572 0.102 Uiso 1 1 calc R . .
H23C H 0.3973 0.5666 0.1678 0.102 Uiso 1 1 calc R . .
C24 C 0.6503(12) 0.7132(2) 0.2218(6) 0.058(2) Uani 1 1 d . . .
H24C H 0.6756 0.7298 0.2786 0.087 Uiso 1 1 calc R . .
H24D H 0.5548 0.7245 0.1886 0.087 Uiso 1 1 calc R . .
H24E H 0.7440 0.7132 0.1778 0.087 Uiso 1 1 calc R . .

loop_
_atom_site_aniso_label
_atom_site_aniso_U_11
_atom_site_aniso_U_22
_atom_site_aniso_U_33
_atom_site_aniso_U_23
_atom_site_aniso_U_13
_atom_site_aniso_U_12
Cu1 0.0675(7) 0.0310(5) 0.0402(5) 0.0035(3) -0.0038(4) -0.0073(4)
Cu2 0.0578(6) 0.0304(5) 0.0389(5) 0.0008(3) -0.0066(4) 0.0005(4)
S1 0.0520(12) 0.0337(9) 0.0639(13) 0.0020(8) 0.0124(10) 0.0040(8)
S2 0.0509(12) 0.0398(10) 0.0626(13) 0.0111(9) 0.0092(10) 0.0110(8)
N1 0.061(4) 0.036(3) 0.055(4) -0.001(3) 0.017(3) -0.006(3)
N2 0.073(5) 0.035(3) 0.048(4) 0.002(3) 0.011(3) 0.010(3)
N11 0.039(3) 0.032(3) 0.036(3) 0.004(2) -0.004(3) 0.003(2)
N12 0.044(3) 0.029(3) 0.028(3) 0.002(2) 0.001(3) 0.002(2)
N13 0.038(3) 0.048(3) 0.023(3) 0.000(2) 0.000(2) 0.001(3)
N14 0.056(4) 0.062(4) 0.050(4) 0.001(3) -0.024(3) 0.008(3)
N21 0.063(4) 0.026(3) 0.036(3) -0.001(2) -0.002(3) -0.008(3)
N22 0.065(4) 0.028(3) 0.024(3) 0.000(2) -0.001(3) -0.002(3)
N23 0.051(4) 0.048(3) 0.023(3) -0.001(2) -0.010(3) 0.005(3)
N24 0.091(6) 0.071(5) 0.028(3) -0.001(3) -0.017(4) -0.012(4)
C1 0.042(4) 0.037(4) 0.039(4) -0.009(3) 0.008(3) -0.006(3)
C2 0.048(4) 0.039(4) 0.029(3) 0.000(3) 0.003(3) 0.004(3)
C11 0.036(4) 0.048(4) 0.033(4) 0.010(3) 0.006(3) 0.002(3)
C12 0.036(4) 0.044(4) 0.020(3) 0.000(3) 0.005(3) -0.002(3)
C13 0.066(5) 0.039(4) 0.064(5) 0.011(4) -0.004(4) 0.011(4)
C14 0.071(5) 0.040(4) 0.037(4) -0.007(3) -0.002(4) -0.005(4)
C21 0.056(5) 0.036(3) 0.032(4) -0.004(3) -0.008(3) -0.001(3)
C22 0.048(4) 0.037(3) 0.033(4) 0.001(3) 0.000(3) 0.000(3)
C23 0.100(7) 0.046(4) 0.057(5) -0.011(4) -0.026(5) -0.005(5)
C24 0.094(7) 0.044(4) 0.036(4) 0.013(3) -0.006(4) -0.010(4)

loop_
_atom_type_symbol
_atom_type_description
_atom_type_scat_dispersion_real
_atom_type_scat_dispersion_imag
_atom_type_scat_source
C C 0.0033 0.0016 'International Tables Vol C Tables 4.2.6.8 and 6.1.1.4'
H H 0.0000 0.0000 'International Tables Vol C Tables 4.2.6.8 and 6.1.1.4'
N N 0.0061 0.0033 'International Tables Vol C Tables 4.2.6.8 and 6.1.1.4'
S S 0.1246 0.1234 'International Tables Vol C Tables 4.2.6.8 and 6.1.1.4'
Cu Cu 0.3201 1.2651 'International Tables Vol C Tables 4.2.6.8 and 6.1.1.4'

loop_
_geom_angle_atom_site_label_1
_geom_angle_atom_site_label_2
_geom_angle_atom_site_label_3
_geom_angle
_geom_angle_site_symmetry_1
_geom_angle_site_symmetry_3
_geom_angle_publ_flag
N1 Cu1 N21 113.7(2) 5_666 . ?
N1 Cu1 N11 113.1(3) 5_666 . ?
N21 Cu1 N11 107.9(2) . . ?
N1 Cu1 S1 103.23(19) 5_666 . ?
N21 Cu1 S1 116.10(19) . . ?
N11 Cu1 S1 102.45(17) . . ?
N2 Cu2 N12 114.5(3) 4_566 . ?
N2 Cu2 N22 111.6(2) 4_566 . ?
N12 Cu2 N22 105.2(2) . . ?
N2 Cu2 S2 117.1(2) 4_566 . ?
N12 Cu2 S2 102.38(17) . . ?
N22 Cu2 S2 104.72(19) . . ?
C1 S1 Cu1 96.0(3) . . ?
C2 S2 Cu2 105.3(3) . . ?
C1 N1 Cu1 157.3(6) . 5_666 ?
C2 N2 Cu2 176.3(7) . 4_466 ?
C11 N11 N12 107.1(5) . . ?
C11 N11 Cu1 131.1(5) . . ?
N12 N11 Cu1 121.8(4) . . ?
C12 N12 N11 108.1(5) . . ?
C12 N12 Cu2 129.6(4) . . ?
N11 N12 Cu2 122.1(4) . . ?
C12 N13 C11 107.3(5) . . ?
C12 N13 N14 125.0(6) . . ?
C11 N13 N14 127.6(6) . . ?
C21 N21 N22 107.9(5) . . ?
C21 N21 Cu1 129.4(5) . . ?
N22 N21 Cu1 122.2(4) . . ?
C22 N22 N21 107.7(5) . . ?
C22 N22 Cu2 131.2(5) . . ?
N21 N22 Cu2 120.6(4) . . ?
C21 N23 C22 108.1(6) . . ?
C21 N23 N24 123.9(6) . . ?
C22 N23 N24 127.9(6) . . ?
N1 C1 S1 179.1(7) . . ?
N2 C2 S2 178.1(8) . . ?
N11 C11 N13 108.8(6) . . ?
N11 C11 C13 126.3(7) . . ?
N13 C11 C13 124.9(7) . . ?
N12 C12 N13 108.6(6) . . ?
N12 C12 C14 127.1(6) . . ?
N13 C12 C14 124.2(6) . . ?
N21 C21 N23 108.0(6) . . ?
N21 C21 C23 126.6(7) . . ?
N23 C21 C23 125.3(7) . . ?
N22 C22 N23 108.2(6) . . ?
N22 C22 C24 128.0(6) . . ?
N23 C22 C24 123.8(6) . . ?

loop_
_geom_bond_atom_site_label_1
_geom_bond_atom_site_label_2
_geom_bond_distance
_geom_bond_site_symmetry_2
_geom_bond_publ_flag
Cu1 N1 1.992(6) 5_666 ?
Cu1 N21 2.043(6) . ?
Cu1 N11 2.050(6) . ?
Cu1 S1 2.438(2) . ?
Cu2 N2 1.949(6) 4_566 ?
Cu2 N12 2.053(5) . ?
Cu2 N22 2.091(5) . ?
Cu2 S2 2.347(2) . ?
S1 C1 1.652(7) . ?
S2 C2 1.649(7) . ?
N1 C1 1.156(9) . ?
N1 Cu1 1.992(6) 5_666 ?
N2 C2 1.146(9) . ?
N2 Cu2 1.949(6) 4_466 ?
N11 C11 1.317(9) . ?
N11 N12 1.390(7) . ?
N12 C12 1.309(8) . ?
N13 C12 1.355(9) . ?
N13 C11 1.357(9) . ?
N13 N14 1.403(8) . ?
N21 C21 1.311(9) . ?
N21 N22 1.382(7) . ?
N22 C22 1.304(9) . ?
N23 C21 1.341(9) . ?
N23 C22 1.352(9) . ?
N23 N24 1.414(8) . ?
C11 C13 1.477(10) . ?
C12 C14 1.492(9) . ?
C21 C23 1.476(9) . ?
C22 C24 1.484(9) . ?
